data_4065062
loop_
_publ_author_name
'Salah, Abderrahmen B.'
'Offenstein, Caroline'
'Zargarian, Davit'

_publ_section_title
;
 Hydroamination and Alcoholysis of Acrylonitrile Promoted by the Pincer
 Complex {\kP,\kC,\kP-2,6-(Ph2PO)2C6H3}Ni(OSO2CF3)
;
_journal_issue 20
_journal_name_full Organometallics
_journal_page_first 5352
_journal_paper_doi 10.1021/om200549p
_journal_volume 30
_journal_year 2011
_chemical_formula_moiety 'C32 H26 N Ni O2 P2, 0.5(C6 H14), C F3 O3 S'
_chemical_formula_sum 'C36 H33 F3 N Ni O5 P2 S'
_chemical_formula_weight 769.34
_chemical_name_systematic
; 
 ? 
;
_space_group_IT_number 2
_symmetry_cell_setting triclinic
_symmetry_space_group_name_Hall '-P 1'
_symmetry_space_group_name_H-M 'P -1'
_atom_sites_solution_hydrogens geom
_atom_sites_solution_primary direct
_atom_sites_solution_secondary difmap
_audit_creation_method SHELXL-97
_cell_angle_alpha 96.3850(10)
_cell_angle_beta 105.1370(10)
_cell_angle_gamma 93.290(2)
_cell_formula_units_Z 2
_cell_length_a 8.6077(3)
_cell_length_b 14.2378(4)
_cell_length_c 15.1147(5)
_cell_measurement_reflns_used 14944
_cell_measurement_temperature 200(2)
_cell_measurement_theta_max 71.77
_cell_measurement_theta_min 3.06
_cell_volume 1769.79(10)
_computing_cell_refinement 'SAINT V7.68A(Bruker AXS, 2009)'
_computing_data_collection 'SMART v5.059 (Bruker, 1999)'
_computing_data_reduction 'SAINT V7.68A(Bruker AXS, 2009)'
_computing_molecular_graphics 'SHELXTL v6.12 (Bruker AXS, 2001)'
_computing_publication_material 'UdMX (Maris, 2004)'
_computing_structure_refinement 'SHELXL97 (Sheldrick, 2008)'
_computing_structure_solution 'SHELXS97 (Sheldrick, 2008)'
_diffrn_ambient_temperature 200(2)
_diffrn_detector_area_resol_mean 5.5
_diffrn_measured_fraction_theta_full 0.956
_diffrn_measured_fraction_theta_max 0.956
_diffrn_measurement_device_type 'Bruker Smart 2000'
_diffrn_measurement_method \w
_diffrn_radiation_monochromator graphite
_diffrn_radiation_source 'fine-focus sealed tube'
_diffrn_radiation_type CuK\a
_diffrn_radiation_wavelength 1.54178
_diffrn_reflns_av_R_equivalents 0.0781
_diffrn_reflns_av_sigmaI/netI 0.0469
_diffrn_reflns_limit_h_max 10
_diffrn_reflns_limit_h_min -8
_diffrn_reflns_limit_k_max 17
_diffrn_reflns_limit_k_min -17
_diffrn_reflns_limit_l_max 18
_diffrn_reflns_limit_l_min -18
_diffrn_reflns_number 21999
_diffrn_reflns_theta_full 72.14
_diffrn_reflns_theta_max 72.14
_diffrn_reflns_theta_min 3.06
_exptl_absorpt_coefficient_mu 2.705
_exptl_absorpt_correction_T_max 0.6417
_exptl_absorpt_correction_T_min 0.5876
_exptl_absorpt_correction_type multi-scan
_exptl_absorpt_process_details 'Sadabs (Sheldrick, 1996)'
_exptl_crystal_colour yellow
_exptl_crystal_density_diffrn 1.444
_exptl_crystal_density_method 'not measured'
_exptl_crystal_description block
_exptl_crystal_F_000 794
_exptl_crystal_size_max 0.22
_exptl_crystal_size_mid 0.20
_exptl_crystal_size_min 0.18
_refine_diff_density_max 1.191
_refine_diff_density_min -0.817
_refine_diff_density_rms 0.112
_refine_ls_extinction_method none
_refine_ls_goodness_of_fit_ref 1.028
_refine_ls_hydrogen_treatment constr
_refine_ls_matrix_type full
_refine_ls_number_parameters 428
_refine_ls_number_reflns 6670
_refine_ls_number_restraints 3
_refine_ls_restrained_S_all 1.028
_refine_ls_R_factor_all 0.0658
_refine_ls_R_factor_gt 0.0631
_refine_ls_shift/su_max 0.001
_refine_ls_shift/su_mean 0.000
_refine_ls_structure_factor_coef Fsqd
_refine_ls_weighting_details 'calc w=1/[\s^2^(Fo^2^)+(0.1240P)^2^+1.6976P] where P=(Fo^2^+2Fc^2^)/3'
_refine_ls_weighting_scheme calc
_refine_ls_wR_factor_gt 0.1736
_refine_ls_wR_factor_ref 0.1771
_reflns_number_gt 6089
_reflns_number_total 6670
_reflns_threshold_expression >2sigma(I)
_cod_data_source_file om200549p_si_001.cif
_cod_data_source_block sala10
_cod_depositor_comments
;
The following automatic conversions were performed:

'_symmetry_cell_setting' value 'Triclinic' changed to 'triclinic'
according to /home/saulius/struct/CIF-dictionaries/cif_core.dic
dictionary named 'cif_core.dic' version 2.4.1 from 2010-06-29.

Automatic conversion script
Id: cif_fix_values 1715 2011-07-08 13:25:40Z adriana 
;
_cod_original_sg_symbol_H-M P-1
_cod_database_code 4065062

loop_
_symmetry_equiv_pos_as_xyz
'x, y, z'
'-x, -y, -z'

loop_
_atom_site_label
_atom_site_type_symbol
_atom_site_fract_x
_atom_site_fract_y
_atom_site_fract_z
_atom_site_U_iso_or_equiv
_atom_site_adp_type
_atom_site_occupancy
_atom_site_symmetry_multiplicity
_atom_site_calc_flag
_atom_site_refinement_flags
Ni1 Ni 0.21995(5) 0.20826(3) 0.34153(3) 0.01779(16) Uani 1 1 d .
P1 P 0.11010(8) 0.07991(4) 0.37494(4) 0.01873(17) Uani 1 1 d .
P2 P 0.33329(8) 0.35102(4) 0.34985(4) 0.01998(18) Uani 1 1 d .
O2 O 0.3359(2) 0.40543(13) 0.45154(13) 0.0249(4) Uani 1 1 d .
N1 N 0.2234(3) 0.16301(16) 0.21964(16) 0.0234(5) Uani 1 1 d .
O1 O 0.0821(2) 0.10685(13) 0.47727(13) 0.0238(4) Uani 1 1 d .
C1 C 0.2091(3) 0.25464(18) 0.46135(17) 0.0196(5) Uani 1 1 d .
C2 C 0.1408(3) 0.19997(18) 0.51488(17) 0.0208(5) Uani 1 1 d .
C6 C 0.2674(3) 0.34745(18) 0.50229(18) 0.0209(5) Uani 1 1 d .
C7 C 0.2199(3) 0.13986(19) 0.14444(19) 0.0243(6) Uani 1 1 d .
C3 C 0.1283(4) 0.2328(2) 0.60212(19) 0.0292(6) Uani 1 1 d .
H3 H 0.0792 0.1932 0.6357 0.035 Uiso 1 1 calc R
C32 C 0.6621(3) 0.3610(2) 0.4368(2) 0.0292(6) Uani 1 1 d .
H32 H 0.6305 0.3529 0.4913 0.035 Uiso 1 1 calc R
C11 C -0.0921(3) 0.04073(19) 0.30543(18) 0.0230(5) Uani 1 1 d .
C21 C 0.2281(3) -0.02038(18) 0.38842(17) 0.0214(5) Uani 1 1 d .
C46 C 0.1192(3) 0.3974(2) 0.1918(2) 0.0276(6) Uani 1 1 d .
H46 H 0.0817 0.3320 0.1793 0.033 Uiso 1 1 calc R
C22 C 0.2819(3) -0.0514(2) 0.47496(18) 0.0253(5) Uani 1 1 d .
H22 H 0.2527 -0.0215 0.5269 0.030 Uiso 1 1 calc R
C25 C 0.3695(4) -0.1392(2) 0.3229(2) 0.0308(6) Uani 1 1 d .
H25 H 0.3993 -0.1692 0.2712 0.037 Uiso 1 1 calc R
C23 C 0.3789(4) -0.1266(2) 0.4842(2) 0.0303(6) Uani 1 1 d .
H23 H 0.4157 -0.1482 0.5427 0.036 Uiso 1 1 calc R
C26 C 0.2730(4) -0.0641(2) 0.31280(19) 0.0277(6) Uani 1 1 d .
H26 H 0.2375 -0.0425 0.2542 0.033 Uiso 1 1 calc R
C31 C 0.5450(3) 0.36234(18) 0.35352(19) 0.0234(5) Uani 1 1 d .
C41 C 0.2416(3) 0.43068(19) 0.27064(19) 0.0243(5) Uani 1 1 d .
C5 C 0.2593(3) 0.3836(2) 0.58962(19) 0.0270(6) Uani 1 1 d .
H5 H 0.3004 0.4470 0.6150 0.032 Uiso 1 1 calc R
C35 C 0.7556(4) 0.3815(2) 0.2768(2) 0.0369(7) Uani 1 1 d .
H35 H 0.7882 0.3876 0.2221 0.044 Uiso 1 1 calc R
C36 C 0.5918(4) 0.3714(2) 0.2730(2) 0.0307(6) Uani 1 1 d .
H36 H 0.5124 0.3707 0.2159 0.037 Uiso 1 1 calc R
C24 C 0.4223(4) -0.1703(2) 0.4085(2) 0.0315(6) Uani 1 1 d .
H24 H 0.4884 -0.2216 0.4154 0.038 Uiso 1 1 calc R
C15 C -0.2968(4) -0.0683(2) 0.1972(2) 0.0411(8) Uani 1 1 d .
H15 H -0.3267 -0.1269 0.1578 0.049 Uiso 1 1 calc R
C4 C 0.1898(4) 0.3256(2) 0.63946(19) 0.0327(6) Uani 1 1 d .
H4 H 0.1840 0.3494 0.6997 0.039 Uiso 1 1 calc R
C16 C -0.1361(4) -0.0443(2) 0.2473(2) 0.0318(6) Uani 1 1 d .
H16 H -0.0565 -0.0864 0.2415 0.038 Uiso 1 1 calc R
C45 C 0.0510(4) 0.4595(2) 0.1307(2) 0.0372(7) Uani 1 1 d .
H45 H -0.0335 0.4367 0.0768 0.045 Uiso 1 1 calc R
C34 C 0.8701(4) 0.3827(2) 0.3598(3) 0.0396(7) Uani 1 1 d .
H34 H 0.9814 0.3912 0.3622 0.047 Uiso 1 1 calc R
C8 C 0.2174(4) 0.1118(2) 0.0485(2) 0.0365(7) Uani 1 1 d .
H8A H 0.1406 0.1475 0.0085 0.055 Uiso 1 1 calc R
H8B H 0.1844 0.0437 0.0318 0.055 Uiso 1 1 calc R
H8C H 0.3256 0.1253 0.0406 0.055 Uiso 1 1 calc R
C33 C 0.8252(4) 0.3717(2) 0.4400(3) 0.0379(7) Uani 1 1 d .
H33 H 0.9053 0.3714 0.4967 0.045 Uiso 1 1 calc R
C13 C -0.3690(4) 0.0797(3) 0.2613(2) 0.0407(8) Uani 1 1 d .
H13 H -0.4486 0.1222 0.2658 0.049 Uiso 1 1 calc R
C44 C 0.1070(5) 0.5547(2) 0.1489(3) 0.0434(8) Uani 1 1 d .
H44 H 0.0609 0.5973 0.1072 0.052 Uiso 1 1 calc R
C12 C -0.2089(4) 0.1038(2) 0.3111(2) 0.0325(6) Uani 1 1 d .
H12 H -0.1787 0.1633 0.3491 0.039 Uiso 1 1 calc R
C14 C -0.4121(4) -0.0070(3) 0.2048(2) 0.0410(8) Uani 1 1 d .
H14 H -0.5218 -0.0240 0.1713 0.049 Uiso 1 1 calc R
C43 C 0.2304(5) 0.5883(2) 0.2277(3) 0.0505(10) Uani 1 1 d .
H43 H 0.2686 0.6536 0.2396 0.061 Uiso 1 1 calc R
S1 S 0.79507(10) 0.19445(5) -0.04993(5) 0.0333(2) Uani 1 1 d .
F2 F 0.6008(3) 0.09594(19) 0.02007(16) 0.0548(6) Uani 1 1 d .
O5 O 0.9329(4) 0.26134(19) -0.0063(2) 0.0560(7) Uani 1 1 d .
F3 F 0.6806(4) 0.2355(2) 0.09326(18) 0.0790(9) Uani 1 1 d .
C47 C 0.7264(4) 0.1625(3) 0.0476(2) 0.0394(7) Uani 1 1 d .
O4 O 0.8337(3) 0.10457(17) -0.08920(15) 0.0388(5) Uani 1 1 d .
O3 O 0.6565(3) 0.23200(19) -0.10579(17) 0.0489(6) Uani 1 1 d .
F1 F 0.8433(3) 0.1259(2) 0.10747(14) 0.0588(6) Uani 1 1 d .
C42 C 0.2976(4) 0.5271(2) 0.2888(2) 0.0388(7) Uani 1 1 d .
H42 H 0.3815 0.5502 0.3428 0.047 Uiso 1 1 calc R
C51 C 0.2771(11) 0.3188(6) 0.9193(7) 0.141(3) Uiso 1 1 d D
H51A H 0.2102 0.2892 0.8586 0.212 Uiso 1 1 calc R
H51B H 0.2077 0.3343 0.9600 0.212 Uiso 1 1 calc R
H51C H 0.3536 0.2746 0.9463 0.212 Uiso 1 1 calc R
C52 C 0.3708(11) 0.4101(6) 0.9083(5) 0.125(3) Uiso 1 1 d D
H52A H 0.2959 0.4538 0.8768 0.149 Uiso 1 1 calc R
H52B H 0.4489 0.3954 0.8720 0.149 Uiso 1 1 calc R
C53 C 0.4594(14) 0.4545(7) 1.0077(6) 0.174(5) Uiso 1 1 d D
H53A H 0.3825 0.4670 1.0453 0.209 Uiso 1 1 calc R
H53B H 0.5396 0.4130 1.0383 0.209 Uiso 1 1 calc R

loop_
_atom_site_aniso_label
_atom_site_aniso_U_11
_atom_site_aniso_U_22
_atom_site_aniso_U_33
_atom_site_aniso_U_23
_atom_site_aniso_U_13
_atom_site_aniso_U_12
Ni1 0.0181(3) 0.0159(3) 0.0186(2) 0.00174(17) 0.00404(17) 0.00058(17)
P1 0.0214(3) 0.0160(3) 0.0178(3) 0.0025(2) 0.0035(2) 0.0004(2)
P2 0.0190(3) 0.0170(3) 0.0231(3) 0.0022(2) 0.0049(2) -0.0004(2)
O2 0.0263(10) 0.0194(9) 0.0284(10) -0.0001(7) 0.0087(7) -0.0026(7)
N1 0.0212(11) 0.0210(11) 0.0284(12) 0.0057(9) 0.0062(9) 0.0016(8)
O1 0.0309(10) 0.0192(9) 0.0211(9) 0.0017(7) 0.0079(7) -0.0014(7)
C1 0.0156(12) 0.0193(12) 0.0227(12) 0.0037(10) 0.0022(9) 0.0037(9)
C2 0.0223(13) 0.0179(12) 0.0203(12) 0.0018(9) 0.0023(9) 0.0020(9)
C6 0.0192(12) 0.0190(12) 0.0230(12) 0.0025(10) 0.0030(9) 0.0019(9)
C7 0.0253(14) 0.0234(13) 0.0251(14) 0.0036(10) 0.0073(10) 0.0068(10)
C3 0.0399(16) 0.0282(14) 0.0193(13) 0.0036(11) 0.0083(11) -0.0008(12)
C32 0.0262(15) 0.0263(14) 0.0348(15) 0.0112(11) 0.0048(11) 0.0033(11)
C11 0.0221(13) 0.0250(13) 0.0210(12) 0.0076(10) 0.0028(10) -0.0008(10)
C21 0.0217(13) 0.0194(12) 0.0204(12) 0.0022(9) 0.0019(9) -0.0014(9)
C46 0.0281(14) 0.0230(13) 0.0313(14) 0.0046(11) 0.0069(11) 0.0020(11)
C22 0.0279(14) 0.0262(13) 0.0209(12) 0.0037(10) 0.0048(10) 0.0024(10)
C25 0.0381(17) 0.0250(14) 0.0317(15) 0.0035(11) 0.0127(12) 0.0074(12)
C23 0.0321(15) 0.0301(15) 0.0270(14) 0.0097(11) 0.0016(11) 0.0067(12)
C26 0.0377(16) 0.0252(14) 0.0210(13) 0.0050(10) 0.0079(11) 0.0060(11)
C31 0.0213(13) 0.0166(12) 0.0313(14) 0.0016(10) 0.0065(10) 0.0002(9)
C41 0.0216(13) 0.0215(13) 0.0302(14) 0.0040(10) 0.0075(10) 0.0017(10)
C5 0.0291(14) 0.0235(13) 0.0232(13) -0.0031(10) 0.0011(10) -0.0004(10)
C35 0.0313(17) 0.0402(17) 0.0419(17) -0.0027(14) 0.0181(13) 0.0016(13)
C36 0.0269(15) 0.0335(15) 0.0295(14) -0.0037(12) 0.0076(11) -0.0004(11)
C24 0.0314(15) 0.0262(14) 0.0368(16) 0.0065(12) 0.0069(12) 0.0086(11)
C15 0.0442(19) 0.0364(17) 0.0318(16) 0.0041(13) -0.0056(13) -0.0121(14)
C4 0.0471(18) 0.0318(15) 0.0171(12) -0.0020(11) 0.0074(12) 0.0031(13)
C16 0.0322(16) 0.0264(14) 0.0312(15) 0.0045(11) -0.0007(12) -0.0010(11)
C45 0.0387(17) 0.0372(17) 0.0315(16) 0.0084(13) -0.0006(13) 0.0080(13)
C34 0.0214(15) 0.0375(17) 0.062(2) 0.0065(15) 0.0149(14) 0.0059(12)
C8 0.0487(19) 0.0394(17) 0.0240(14) 0.0021(12) 0.0130(13) 0.0134(14)
C33 0.0230(15) 0.0369(17) 0.0508(19) 0.0135(14) 0.0006(13) 0.0069(12)
C13 0.0278(16) 0.065(2) 0.0284(15) 0.0079(15) 0.0030(12) 0.0107(15)
C44 0.053(2) 0.0316(17) 0.0446(19) 0.0159(14) 0.0059(15) 0.0107(14)
C12 0.0289(15) 0.0412(17) 0.0262(14) 0.0029(12) 0.0054(11) 0.0068(12)
C14 0.0244(16) 0.063(2) 0.0317(16) 0.0157(15) 0.0000(12) -0.0068(14)
C43 0.059(2) 0.0236(16) 0.061(2) 0.0139(15) -0.0010(18) -0.0016(15)
S1 0.0427(5) 0.0292(4) 0.0244(4) 0.0046(3) 0.0026(3) 0.0002(3)
F2 0.0432(12) 0.0752(16) 0.0486(12) 0.0126(11) 0.0171(9) -0.0045(11)
O5 0.0608(17) 0.0409(14) 0.0547(16) 0.0069(12) -0.0007(13) -0.0165(12)
F3 0.118(2) 0.0769(19) 0.0466(14) -0.0115(13) 0.0333(15) 0.0346(17)
C47 0.0457(19) 0.0441(19) 0.0256(15) 0.0002(13) 0.0049(13) 0.0112(15)
O4 0.0465(14) 0.0403(13) 0.0284(11) 0.0003(9) 0.0093(9) 0.0051(10)
O3 0.0571(16) 0.0506(15) 0.0359(13) 0.0147(11) 0.0008(11) 0.0173(12)
F1 0.0502(13) 0.0934(19) 0.0342(11) 0.0315(11) 0.0033(9) 0.0108(12)
C42 0.0408(18) 0.0224(15) 0.0441(18) 0.0058(13) -0.0034(14) -0.0039(12)

loop_
_atom_type_symbol
_atom_type_description
_atom_type_scat_dispersion_real
_atom_type_scat_dispersion_imag
_atom_type_scat_source
C C 0.0181 0.0091 'International Tables Vol C Tables 4.2.6.8 and 6.1.1.4'
H H 0.0000 0.0000 'International Tables Vol C Tables 4.2.6.8 and 6.1.1.4'
O O 0.0492 0.0322 'International Tables Vol C Tables 4.2.6.8 and 6.1.1.4'
F F 0.0727 0.0534 'International Tables Vol C Tables 4.2.6.8 and 6.1.1.4'
N N 0.0311 0.0180 'International Tables Vol C Tables 4.2.6.8 and 6.1.1.4'
S S 0.3331 0.5567 'International Tables Vol C Tables 4.2.6.8 and 6.1.1.4'
P P 0.2955 0.4335 'International Tables Vol C Tables 4.2.6.8 and 6.1.1.4'
Ni Ni -3.0029 0.5091 'International Tables Vol C Tables 4.2.6.8 and 6.1.1.4'

loop_
_geom_angle_atom_site_label_1
_geom_angle_atom_site_label_2
_geom_angle_atom_site_label_3
_geom_angle
_geom_angle_site_symmetry_1
C1 Ni1 N1 177.97(10) .
C1 Ni1 P1 81.42(8) .
N1 Ni1 P1 98.52(7) .
C1 Ni1 P2 81.94(8) .
N1 Ni1 P2 98.17(7) .
P1 Ni1 P2 163.28(3) .
O1 P1 C21 103.38(11) .
O1 P1 C11 101.97(11) .
C21 P1 C11 109.43(12) .
O1 P1 Ni1 106.49(7) .
C21 P1 Ni1 117.66(9) .
C11 P1 Ni1 115.82(9) .
O2 P2 C41 103.96(11) .
O2 P2 C31 101.60(11) .
C41 P2 C31 104.90(13) .
O2 P2 Ni1 106.17(7) .
C41 P2 Ni1 120.56(9) .
C31 P2 Ni1 117.25(9) .
C6 O2 P2 112.19(16) .
C7 N1 Ni1 176.0(2) .
C2 O1 P1 111.99(16) .
C2 C1 C6 115.2(2) .
C2 C1 Ni1 122.7(2) .
C6 C1 Ni1 122.0(2) .
C3 C2 O1 118.8(2) .
C3 C2 C1 123.9(2) .
O1 C2 C1 117.3(2) .
C5 C6 O2 119.1(2) .
C5 C6 C1 123.2(3) .
O2 C6 C1 117.7(2) .
N1 C7 C8 179.0(3) .
C2 C3 C4 118.2(3) .
C2 C3 H3 120.9 .
C4 C3 H3 120.9 .
C33 C32 C31 120.0(3) .
C33 C32 H32 120.0 .
C31 C32 H32 120.0 .
C16 C11 C12 119.6(3) .
C16 C11 P1 124.8(2) .
C12 C11 P1 115.6(2) .
C26 C21 C22 120.0(2) .
C26 C21 P1 119.4(2) .
C22 C21 P1 120.5(2) .
C41 C46 C45 120.2(3) .
C41 C46 H46 119.9 .
C45 C46 H46 119.9 .
C23 C22 C21 119.3(3) .
C23 C22 H22 120.4 .
C21 C22 H22 120.4 .
C24 C25 C26 120.0(3) .
C24 C25 H25 120.0 .
C26 C25 H25 120.0 .
C24 C23 C22 120.5(3) .
C24 C23 H23 119.7 .
C22 C23 H23 119.7 .
C25 C26 C21 120.2(3) .
C25 C26 H26 119.9 .
C21 C26 H26 119.9 .
C36 C31 C32 119.8(3) .
C36 C31 P2 120.1(2) .
C32 C31 P2 120.0(2) .
C46 C41 C42 119.9(3) .
C46 C41 P2 120.8(2) .
C42 C41 P2 119.3(2) .
C6 C5 C4 118.8(3) .
C6 C5 H5 120.6 .
C4 C5 H5 120.6 .
C34 C35 C36 119.9(3) .
C34 C35 H35 120.1 .
C36 C35 H35 120.1 .
C31 C36 C35 119.7(3) .
C31 C36 H36 120.1 .
C35 C36 H36 120.1 .
C25 C24 C23 120.1(3) .
C25 C24 H24 119.9 .
C23 C24 H24 119.9 .
C14 C15 C16 120.0(3) .
C14 C15 H15 120.0 .
C16 C15 H15 120.0 .
C5 C4 C3 120.7(3) .
C5 C4 H4 119.6 .
C3 C4 H4 119.6 .
C11 C16 C15 120.2(3) .
C11 C16 H16 119.9 .
C15 C16 H16 119.9 .
C44 C45 C46 119.6(3) .
C44 C45 H45 120.2 .
C46 C45 H45 120.2 .
C35 C34 C33 121.0(3) .
C35 C34 H34 119.5 .
C33 C34 H34 119.5 .
C7 C8 H8A 109.5 .
C7 C8 H8B 109.5 .
H8A C8 H8B 109.5 .
C7 C8 H8C 109.5 .
H8A C8 H8C 109.5 .
H8B C8 H8C 109.5 .
C34 C33 C32 119.5(3) .
C34 C33 H33 120.2 .
C32 C33 H33 120.2 .
C12 C13 C14 119.7(3) .
C12 C13 H13 120.2 .
C14 C13 H13 120.2 .
C45 C44 C43 120.3(3) .
C45 C44 H44 119.9 .
C43 C44 H44 119.9 .
C13 C12 C11 120.1(3) .
C13 C12 H12 119.9 .
C11 C12 H12 119.9 .
C15 C14 C13 120.4(3) .
C15 C14 H14 119.8 .
C13 C14 H14 119.8 .
C42 C43 C44 120.3(3) .
C42 C43 H43 119.9 .
C44 C43 H43 119.9 .
O3 S1 O5 116.30(17) .
O3 S1 O4 114.90(15) .
O5 S1 O4 114.55(17) .
O3 S1 C47 103.20(16) .
O5 S1 C47 102.74(17) .
O4 S1 C47 102.40(15) .
F3 C47 F1 107.7(3) .
F3 C47 F2 107.4(3) .
F1 C47 F2 106.6(3) .
F3 C47 S1 112.7(3) .
F1 C47 S1 110.9(2) .
F2 C47 S1 111.3(2) .
C43 C42 C41 119.7(3) .
C43 C42 H42 120.2 .
C41 C42 H42 120.2 .
C52 C51 H51A 109.5 .
C52 C51 H51B 109.5 .
H51A C51 H51B 109.5 .
C52 C51 H51C 109.5 .
H51A C51 H51C 109.5 .
H51B C51 H51C 109.5 .
C51 C52 C53 104.9(5) .
C51 C52 H52A 110.8 .
C53 C52 H52A 110.8 .
C51 C52 H52B 110.8 .
C53 C52 H52B 110.8 .
H52A C52 H52B 108.8 .
C53 C53 C52 102.3(9) 2_667
C53 C53 H53A 111.3 2_667
C52 C53 H53A 111.3 .
C53 C53 H53B 111.3 2_667
C52 C53 H53B 111.3 .
H53A C53 H53B 109.2 .

loop_
_geom_bond_atom_site_label_1
_geom_bond_atom_site_label_2
_geom_bond_distance
_geom_bond_site_symmetry_2
Ni1 C1 1.885(3) .
Ni1 N1 1.891(2) .
Ni1 P1 2.1782(7) .
Ni1 P2 2.1796(7) .
P1 O1 1.6343(19) .
P1 C21 1.799(3) .
P1 C11 1.802(3) .
P2 O2 1.6366(19) .
P2 C41 1.804(3) .
P2 C31 1.806(3) .
O2 C6 1.392(3) .
N1 C7 1.140(4) .
O1 C2 1.393(3) .
C1 C2 1.394(4) .
C1 C6 1.400(4) .
C2 C3 1.382(4) .
C6 C5 1.384(4) .
C7 C8 1.455(4) .
C3 C4 1.394(4) .
C3 H3 0.9500 .
C32 C33 1.391(4) .
C32 C31 1.395(4) .
C32 H32 0.9500 .
C11 C16 1.385(4) .
C11 C12 1.399(4) .
C21 C26 1.394(4) .
C21 C22 1.399(4) .
C46 C41 1.384(4) .
C46 C45 1.392(4) .
C46 H46 0.9500 .
C22 C23 1.392(4) .
C22 H22 0.9500 .
C25 C24 1.385(4) .
C25 C26 1.389(4) .
C25 H25 0.9500 .
C23 C24 1.388(4) .
C23 H23 0.9500 .
C26 H26 0.9500 .
C31 C36 1.394(4) .
C41 C42 1.401(4) .
C5 C4 1.387(4) .
C5 H5 0.9500 .
C35 C34 1.376(5) .
C35 C36 1.395(4) .
C35 H35 0.9500 .
C36 H36 0.9500 .
C24 H24 0.9500 .
C15 C14 1.378(5) .
C15 C16 1.395(4) .
C15 H15 0.9500 .
C4 H4 0.9500 .
C16 H16 0.9500 .
C45 C44 1.385(5) .
C45 H45 0.9500 .
C34 C33 1.386(5) .
C34 H34 0.9500 .
C8 H8A 0.9800 .
C8 H8B 0.9800 .
C8 H8C 0.9800 .
C33 H33 0.9500 .
C13 C12 1.388(4) .
C13 C14 1.393(5) .
C13 H13 0.9500 .
C44 C43 1.389(5) .
C44 H44 0.9500 .
C12 H12 0.9500 .
C14 H14 0.9500 .
C43 C42 1.379(5) .
C43 H43 0.9500 .
S1 O3 1.438(2) .
S1 O5 1.440(3) .
S1 O4 1.443(2) .
S1 C47 1.817(4) .
F2 C47 1.341(4) .
F3 C47 1.320(4) .
C47 F1 1.339(4) .
C42 H42 0.9500 .
C51 C52 1.5393(10) .
C51 H51A 0.9800 .
C51 H51B 0.9800 .
C51 H51C 0.9800 .
C52 C53 1.5403(10) .
C52 H52A 0.9900 .
C52 H52B 0.9900 .
C53 C53 1.507(19) 2_667
C53 H53A 0.9900 .
C53 H53B 0.9900 .

loop_
_geom_torsion_atom_site_label_1
_geom_torsion_atom_site_label_2
_geom_torsion_atom_site_label_3
_geom_torsion_atom_site_label_4
_geom_torsion
_geom_torsion_site_symmetry_4
C1 Ni1 P1 O1 2.48(10) .
N1 Ni1 P1 O1 -175.47(10) .
P2 Ni1 P1 O1 8.27(14) .
C1 Ni1 P1 C21 -112.83(12) .
N1 Ni1 P1 C21 69.22(12) .
P2 Ni1 P1 C21 -107.05(14) .
C1 Ni1 P1 C11 115.03(13) .
N1 Ni1 P1 C11 -62.92(12) .
P2 Ni1 P1 C11 120.82(14) .
C1 Ni1 P2 O2 -0.13(10) .
N1 Ni1 P2 O2 177.82(10) .
P1 Ni1 P2 O2 -5.91(14) .
C1 Ni1 P2 C41 -117.72(13) .
N1 Ni1 P2 C41 60.24(13) .
P1 Ni1 P2 C41 -123.49(14) .
C1 Ni1 P2 C31 112.50(13) .
N1 Ni1 P2 C31 -69.55(13) .
P1 Ni1 P2 C31 106.72(14) .
C41 P2 O2 C6 128.11(18) .
C31 P2 O2 C6 -123.14(18) .
Ni1 P2 O2 C6 -0.04(18) .
C21 P1 O1 C2 122.07(18) .
C11 P1 O1 C2 -124.35(18) .
Ni1 P1 O1 C2 -2.54(18) .
P1 Ni1 C1 C2 -2.3(2) .
P2 Ni1 C1 C2 179.3(2) .
P1 Ni1 C1 C6 178.6(2) .
P2 Ni1 C1 C6 0.3(2) .
P1 O1 C2 C3 -178.9(2) .
P1 O1 C2 C1 1.1(3) .
C6 C1 C2 C3 0.4(4) .
Ni1 C1 C2 C3 -178.6(2) .
C6 C1 C2 O1 -179.6(2) .
Ni1 C1 C2 O1 1.4(3) .
P2 O2 C6 C5 -179.4(2) .
P2 O2 C6 C1 0.3(3) .
C2 C1 C6 C5 0.1(4) .
Ni1 C1 C6 C5 179.2(2) .
C2 C1 C6 O2 -179.5(2) .
Ni1 C1 C6 O2 -0.4(3) .
O1 C2 C3 C4 179.0(3) .
C1 C2 C3 C4 -1.0(4) .
O1 P1 C11 C16 -128.4(2) .
C21 P1 C11 C16 -19.4(3) .
Ni1 P1 C11 C16 116.5(2) .
O1 P1 C11 C12 53.1(2) .
C21 P1 C11 C12 162.1(2) .
Ni1 P1 C11 C12 -62.1(2) .
O1 P1 C21 C26 178.8(2) .
C11 P1 C21 C26 70.8(2) .
Ni1 P1 C21 C26 -64.2(2) .
O1 P1 C21 C22 -4.5(2) .
C11 P1 C21 C22 -112.6(2) .
Ni1 P1 C21 C22 112.5(2) .
C26 C21 C22 C23 -0.6(4) .
P1 C21 C22 C23 -177.2(2) .
C21 C22 C23 C24 0.2(4) .
C24 C25 C26 C21 -0.5(5) .
C22 C21 C26 C25 0.8(4) .
P1 C21 C26 C25 177.4(2) .
C33 C32 C31 C36 2.0(4) .
C33 C32 C31 P2 -178.7(2) .
O2 P2 C31 C36 -147.0(2) .
C41 P2 C31 C36 -38.9(3) .
Ni1 P2 C31 C36 97.9(2) .
O2 P2 C31 C32 33.7(2) .
C41 P2 C31 C32 141.7(2) .
Ni1 P2 C31 C32 -81.5(2) .
C45 C46 C41 C42 -0.4(5) .
C45 C46 C41 P2 -179.2(2) .
O2 P2 C41 C46 -132.8(2) .
C31 P2 C41 C46 120.9(2) .
Ni1 P2 C41 C46 -14.1(3) .
O2 P2 C41 C42 48.4(3) .
C31 P2 C41 C42 -57.9(3) .
Ni1 P2 C41 C42 167.1(2) .
O2 C6 C5 C4 179.5(3) .
C1 C6 C5 C4 -0.1(4) .
C32 C31 C36 C35 -1.6(4) .
P2 C31 C36 C35 179.1(2) .
C34 C35 C36 C31 -0.1(5) .
C26 C25 C24 C23 0.1(5) .
C22 C23 C24 C25 0.1(5) .
C6 C5 C4 C3 -0.4(5) .
C2 C3 C4 C5 0.9(5) .
C12 C11 C16 C15 -2.2(4) .
P1 C11 C16 C15 179.3(2) .
C14 C15 C16 C11 0.5(5) .
C41 C46 C45 C44 0.5(5) .
C36 C35 C34 C33 1.5(5) .
C35 C34 C33 C32 -1.2(5) .
C31 C32 C33 C34 -0.6(5) .
C46 C45 C44 C43 -0.1(6) .
C14 C13 C12 C11 -0.9(5) .
C16 C11 C12 C13 2.4(4) .
P1 C11 C12 C13 -179.0(2) .
C16 C15 C14 C13 1.0(5) .
C12 C13 C14 C15 -0.8(5) .
C45 C44 C43 C42 -0.3(7) .
O3 S1 C47 F3 -59.0(3) .
O5 S1 C47 F3 62.3(3) .
O4 S1 C47 F3 -178.6(3) .
O3 S1 C47 F1 -179.9(3) .
O5 S1 C47 F1 -58.6(3) .
O4 S1 C47 F1 60.5(3) .
O3 S1 C47 F2 61.7(3) .
O5 S1 C47 F2 -177.0(2) .
O4 S1 C47 F2 -57.9(3) .
C44 C43 C42 C41 0.4(6) .
C46 C41 C42 C43 -0.1(5) .
P2 C41 C42 C43 178.8(3) .
C51 C52 C53 C53 -177.0(11) 2_667
